data_4518865
loop_
_publ_author_name
'Li, Bin'
'Geoghegan, Blaise L.'
'W\"olper, Christoph'
'Cutsail, George E.'
'Schulz, Stephan'

_publ_section_title
;
 Redox Activity of Noninnocent 2,2&#x2032;-Bipyridine in Zinc Complexes:
 An Experimental and Theoretical Study
;
_journal_name_full 'ACS Omega'
_journal_paper_doi 10.1021/acsomega.1c02201
_journal_year 2021
_chemical_formula_sum 'C64 H93 K N6 O6 Zn'
_chemical_formula_weight 1146.91
_space_group_crystal_system triclinic
_space_group_IT_number 2
_space_group_name_Hall '-P 1'
_space_group_name_H-M_alt 'P -1'
_atom_sites_solution_hydrogens geom
_atom_sites_solution_primary direct
_atom_sites_solution_secondary diffamp
_audit_creation_method SHELXL-2017/1
_cell_angle_alpha 92.842(7)
_cell_angle_beta 101.515(7)
_cell_angle_gamma 100.685(7)
_cell_formula_units_Z 2
_cell_length_a 12.0286(18)
_cell_length_b 15.196(2)
_cell_length_c 17.896(3)
_cell_measurement_reflns_used 9842
_cell_measurement_temperature 100(2)
_cell_measurement_theta_max 30.58
_cell_measurement_theta_min 2.31
_cell_volume 3137.0(8)
_computing_cell_refinement 'BRUKER APEX3(v2019.1-0)'
_computing_data_collection 'BRUKER APEX3(v2019.1-0)'
_computing_data_reduction 'BRUKER APEX3(v2019.1-0)'
_computing_molecular_graphics 'ORTEP/PLATON (Spek)'
_computing_publication_material 'BRUKER AXS SHELXTL (c) 2008 / Vers. 2008/4'
_computing_structure_refinement 'SHELXL-2017/1 (Sheldrick, 2017)'
_computing_structure_solution 'BRUKER APEX3(v2019.1-0)'
_diffrn_ambient_temperature 100(2)
_diffrn_detector_area_resol_mean 512
_diffrn_measured_fraction_theta_full 0.996
_diffrn_measured_fraction_theta_max 0.991
_diffrn_measurement_device_type 'Bruker D8 KAPPA II (APEX II detector)'
_diffrn_measurement_method 'Data collection strategy APEX 3/QUEEN'
_diffrn_radiation_monochromator 'Triumph Goebel mirror'
_diffrn_radiation_source 'fine-focus sealed tube'
_diffrn_radiation_type MoK\a
_diffrn_radiation_wavelength 0.71073
_diffrn_reflns_av_R_equivalents 0.1030
_diffrn_reflns_av_unetI/netI 0.0674
_diffrn_reflns_Laue_measured_fraction_full 0.996
_diffrn_reflns_Laue_measured_fraction_max 0.991
_diffrn_reflns_limit_h_max 17
_diffrn_reflns_limit_h_min -17
_diffrn_reflns_limit_k_max 21
_diffrn_reflns_limit_k_min -21
_diffrn_reflns_limit_l_max 25
_diffrn_reflns_limit_l_min -25
_diffrn_reflns_number 128595
_diffrn_reflns_point_group_measured_fraction_full 0.996
_diffrn_reflns_point_group_measured_fraction_max 0.991
_diffrn_reflns_theta_full 25.242
_diffrn_reflns_theta_max 30.727
_diffrn_reflns_theta_min 1.369
_exptl_absorpt_coefficient_mu 0.511
_exptl_absorpt_correction_T_max 0.75
_exptl_absorpt_correction_T_min 0.58
_exptl_absorpt_correction_type multi-scan
_exptl_absorpt_process_details
; 
 SADABS
 R.H. Blessing, Acta Cryst. (1995) A51 33-38 
;
_exptl_crystal_colour black
_exptl_crystal_density_diffrn 1.214
_exptl_crystal_description tablet
_exptl_crystal_F_000 1232
_exptl_crystal_size_max 0.250
_exptl_crystal_size_mid 0.205
_exptl_crystal_size_min 0.110
_refine_diff_density_max 1.591
_refine_diff_density_min -1.273
_refine_diff_density_rms 0.124
_refine_ls_extinction_method none
_refine_ls_goodness_of_fit_ref 1.081
_refine_ls_hydrogen_treatment constr
_refine_ls_matrix_type full
_refine_ls_number_parameters 714
_refine_ls_number_reflns 19357
_refine_ls_number_restraints 45
_refine_ls_restrained_S_all 1.080
_refine_ls_R_factor_all 0.1132
_refine_ls_R_factor_gt 0.0756
_refine_ls_shift/su_max 0.001
_refine_ls_shift/su_mean 0.000
_refine_ls_structure_factor_coef Fsqd
_refine_ls_weighting_details 'w=1/[\s^2^(Fo^2^)+(0.1305P)^2^+4.4727P] where P=(Fo^2^+2Fc^2^)/3'
_refine_ls_weighting_scheme calc
_refine_ls_wR_factor_gt 0.2174
_refine_ls_wR_factor_ref 0.2452
_reflns_Friedel_coverage 0.000
_reflns_number_gt 13445
_reflns_number_total 19357
_reflns_threshold_expression 'I > 2\s(I)'
_cod_data_source_file ao1c02201_si_002.cif
_cod_data_source_block lb_181m
_cod_database_code 4518865
_shelx_shelxl_version_number 2017/1
_shelx_space_group_comment
;
The symmetry employed for this shelxl refinement is uniquely defined
by the following loop, which should always be used as a source of
symmetry information in preference to the above space-group names.
They are only intended as comments.
;
_shelx_estimated_absorpt_t_min 0.883
_shelx_estimated_absorpt_t_max 0.946

loop_
_space_group_symop_operation_xyz
'x, y, z'
'-x, -y, -z'

loop_
_atom_site_label
_atom_site_type_symbol
_atom_site_fract_x
_atom_site_fract_y
_atom_site_fract_z
_atom_site_U_iso_or_equiv
_atom_site_adp_type
_atom_site_occupancy
_atom_site_site_symmetry_order
_atom_site_calc_flag
_atom_site_refinement_flags_posn
_atom_site_refinement_flags_adp
_atom_site_refinement_flags_occupancy
_atom_site_disorder_assembly
_atom_site_disorder_group
K1_1 K 0.93676(6) 0.69876(5) 0.65960(4) 0.02080(14) Uani 1 1 d . . . . .
O11_1 O 1.0216(2) 0.68180(16) 0.52334(14) 0.0232(5) Uani 1 1 d . . . . .
O12_1 O 0.8582(2) 0.79564(16) 0.53840(13) 0.0227(5) Uani 1 1 d . . . . .
O21_1 O 1.1548(2) 0.75340(17) 0.76659(15) 0.0286(5) Uani 1 1 d . . . . .
O22_1 O 0.9597(2) 0.82883(16) 0.78532(15) 0.0268(5) Uani 1 1 d . . . . .
O31_1 O 0.9127(2) 0.51158(16) 0.67651(14) 0.0236(5) Uani 1 1 d . . . . .
O32_1 O 0.7230(2) 0.60263(16) 0.66519(15) 0.0249(5) Uani 1 1 d . . . . .
N1_1 N 1.1409(2) 0.60060(19) 0.65480(17) 0.0230(5) Uani 1 1 d . . . . .
N2_1 N 0.7427(2) 0.79733(19) 0.66759(17) 0.0233(5) Uani 1 1 d . . . . .
C11_1 C 1.1574(3) 0.5927(2) 0.5761(2) 0.0253(7) Uani 1 1 d . . . . .
H11A_1 H 1.102033 0.539572 0.547572 0.030 Uiso 1 1 calc R U . . .
H11B_1 H 1.236604 0.582795 0.576797 0.030 Uiso 1 1 calc R U . . .
C12_1 C 1.1401(3) 0.6752(2) 0.5343(2) 0.0247(6) Uani 1 1 d . . . . .
H12A_1 H 1.189489 0.729800 0.564687 0.030 Uiso 1 1 calc R U . . .
H12B_1 H 1.162360 0.670277 0.484137 0.030 Uiso 1 1 calc R U . . .
C13_1 C 0.9982(3) 0.7519(2) 0.4759(2) 0.0247(6) Uani 1 1 d . . . . .
H13A_1 H 1.014837 0.738697 0.424958 0.030 Uiso 1 1 calc R U . . .
H13B_1 H 1.048838 0.809666 0.499165 0.030 Uiso 1 1 calc R U . . .
C14_1 C 0.8740(3) 0.7594(2) 0.46696(19) 0.0240(6) Uani 1 1 d . . . . .
H14A_1 H 0.853671 0.799202 0.426424 0.029 Uiso 1 1 calc R U . . .
H14B_1 H 0.823213 0.699351 0.452131 0.029 Uiso 1 1 calc R U . . .
C15_1 C 0.7456(3) 0.8156(3) 0.5301(2) 0.0269(7) Uani 1 1 d . . . . .
H15A_1 H 0.686032 0.759873 0.514742 0.032 Uiso 1 1 calc R U . . .
H15B_1 H 0.733470 0.857652 0.490106 0.032 Uiso 1 1 calc R U . . .
C16_1 C 0.7356(3) 0.8578(2) 0.6059(2) 0.0293(7) Uani 1 1 d . . . . .
H16A_1 H 0.798102 0.911727 0.621445 0.035 Uiso 1 1 calc R U . . .
H16B_1 H 0.660740 0.877884 0.599231 0.035 Uiso 1 1 calc R U . . .
C21_1 C 1.2459(3) 0.6536(2) 0.7049(2) 0.0282(7) Uani 1 1 d . . . . .
H21A_1 H 1.277054 0.704565 0.677752 0.034 Uiso 1 1 calc R U . . .
H21B_1 H 1.304777 0.615450 0.714766 0.034 Uiso 1 1 calc R U . . .
C22_1 C 1.2286(3) 0.6901(3) 0.7807(2) 0.0306(8) Uani 1 1 d . . . . .
H22A_1 H 1.193107 0.640547 0.807582 0.037 Uiso 1 1 calc R U . . .
H22B_1 H 1.304135 0.719726 0.813416 0.037 Uiso 1 1 calc R U . . .
C23_1 C 1.1459(3) 0.7983(3) 0.8357(2) 0.0312(8) Uani 1 1 d . . . . .
H23A_1 H 1.224081 0.825311 0.866154 0.037 Uiso 1 1 calc R U . . .
H23B_1 H 1.106813 0.754981 0.866462 0.037 Uiso 1 1 calc R U . . .
C24_1 C 1.0775(3) 0.8702(2) 0.8169(2) 0.0306(8) Uani 1 1 d . . . . .
H24A_1 H 1.082382 0.909395 0.863811 0.037 Uiso 1 1 calc R U . . .
H24B_1 H 1.109480 0.907811 0.779552 0.037 Uiso 1 1 calc R U . . .
C25_1 C 0.8910(3) 0.8947(2) 0.7694(2) 0.0275(7) Uani 1 1 d . . . . .
H25A_1 H 0.916554 0.931217 0.729349 0.033 Uiso 1 1 calc R U . . .
H25B_1 H 0.899905 0.935288 0.816129 0.033 Uiso 1 1 calc R U . . .
C26_1 C 0.7662(3) 0.8487(2) 0.7424(2) 0.0286(7) Uani 1 1 d . . . . .
H26A_1 H 0.744309 0.807526 0.780580 0.034 Uiso 1 1 calc R U . . .
H26B_1 H 0.717191 0.894534 0.739425 0.034 Uiso 1 1 calc R U . . .
C31_1 C 1.1119(3) 0.5105(2) 0.6815(2) 0.0265(7) Uani 1 1 d . . . . .
H31A_1 H 1.125705 0.516612 0.738127 0.032 Uiso 1 1 calc R U . . .
H31B_1 H 1.164654 0.473193 0.666797 0.032 Uiso 1 1 calc R U . . .
C32_1 C 0.9900(3) 0.4630(2) 0.65038(19) 0.0226(6) Uani 1 1 d . . . . .
H32A_1 H 0.974225 0.457751 0.593716 0.027 Uiso 1 1 calc R U . . .
H32B_1 H 0.978248 0.401589 0.667432 0.027 Uiso 1 1 calc R U . . .
C33_1 C 0.7942(3) 0.4695(2) 0.6460(2) 0.0253(7) Uani 1 1 d . . . . .
H33A_1 H 0.782722 0.404455 0.652969 0.030 Uiso 1 1 calc R U . . .
H33B_1 H 0.774122 0.476433 0.590508 0.030 Uiso 1 1 calc R U . . .
C34_1 C 0.7174(3) 0.5121(2) 0.6864(2) 0.0252(7) Uani 1 1 d . . . . .
H34A_1 H 0.636777 0.477729 0.671511 0.030 Uiso 1 1 calc R U . . .
H34B_1 H 0.743742 0.512583 0.742557 0.030 Uiso 1 1 calc R U . . .
C35_1 C 0.6473(3) 0.6463(2) 0.6977(2) 0.0274(7) Uani 1 1 d . . . . .
H35A_1 H 0.679372 0.662605 0.753054 0.033 Uiso 1 1 calc R U . . .
H35B_1 H 0.570894 0.605627 0.691504 0.033 Uiso 1 1 calc R U . . .
C36_1 C 0.6341(3) 0.7301(2) 0.6572(2) 0.0277(7) Uani 1 1 d . . . . .
H36A_1 H 0.604123 0.712562 0.601749 0.033 Uiso 1 1 calc R U . . .
H36B_1 H 0.575966 0.758068 0.676437 0.033 Uiso 1 1 calc R U . . .
Zn1_2 Zn 0.51512(3) 0.23287(2) 0.75393(2) 0.01821(10) Uani 1 1 d . . . . .
N1_2 N 0.3948(2) 0.13635(18) 0.78275(15) 0.0184(5) Uani 1 1 d . . . . .
N2_2 N 0.5807(2) 0.28882(19) 0.86249(15) 0.0200(5) Uani 1 1 d . . . . .
N3_2 N 0.6294(2) 0.18625(18) 0.70732(15) 0.0185(5) Uani 1 1 d . . . . .
N4_2 N 0.4913(2) 0.30250(18) 0.66510(15) 0.0184(5) Uani 1 1 d . . . . .
C1_2 C 0.4166(3) 0.1073(2) 0.85194(18) 0.0209(6) Uani 1 1 d . . . . .
C2_2 C 0.5043(3) 0.1519(2) 0.91400(19) 0.0222(6) Uani 1 1 d . . . . .
H2_2 H 0.518977 0.118766 0.957295 0.027 Uiso 1 1 calc R U . . .
C3_2 C 0.5731(3) 0.2391(2) 0.92031(19) 0.0213(6) Uani 1 1 d . . . . .
C4_2 C 0.3424(3) 0.0217(2) 0.8689(2) 0.0264(7) Uani 1 1 d . . . . .
H4A_2 H 0.325059 -0.022966 0.824626 0.040 Uiso 1 1 calc R U . . .
H4B_2 H 0.269985 0.034694 0.879511 0.040 Uiso 1 1 calc R U . . .
H4C_2 H 0.384292 -0.002126 0.913684 0.040 Uiso 1 1 calc R U . . .
C5_2 C 0.6390(3) 0.2759(3) 1.0006(2) 0.0298(7) Uani 1 1 d . . . . .
H5A_2 H 0.721939 0.278519 1.004169 0.045 Uiso 1 1 calc R U . . .
H5B_2 H 0.611930 0.236520 1.037724 0.045 Uiso 1 1 calc R U . . .
H5C_2 H 0.625673 0.336455 1.011561 0.045 Uiso 1 1 calc R U . . .
C6_2 C 0.2920(3) 0.0928(2) 0.72866(18) 0.0196(6) Uani 1 1 d . . . . .
C7_2 C 0.1863(3) 0.1190(2) 0.73185(19) 0.0216(6) Uani 1 1 d . . . . .
C8_2 C 0.0863(3) 0.0783(3) 0.6782(2) 0.0256(7) Uani 1 1 d . . . . .
H8_2 H 0.014815 0.095279 0.680429 0.031 Uiso 1 1 calc R U . . .
C9_2 C 0.0896(3) 0.0140(3) 0.6221(2) 0.0279(7) Uani 1 1 d . . . . .
H9_2 H 0.020775 -0.013078 0.586143 0.033 Uiso 1 1 calc R U . . .
C10_2 C 0.1934(3) -0.0112(2) 0.6182(2) 0.0258(7) Uani 1 1 d . . . . .
H10_2 H 0.195400 -0.055191 0.579205 0.031 Uiso 1 1 calc R U . . .
C11_2 C 0.2960(3) 0.0277(2) 0.67158(19) 0.0215(6) Uani 1 1 d . . . . .
C12_2 C 0.1791(3) 0.1919(3) 0.7914(2) 0.0277(7) Uani 1 1 d . . . . .
H12_2 H 0.256456 0.209318 0.827192 0.033 Uiso 1 1 calc R U . . .
C13_2 C 0.0889(4) 0.1575(3) 0.8383(2) 0.0362(9) Uani 1 1 d . . . . .
H13A_2 H 0.012181 0.140666 0.804305 0.054 Uiso 1 1 calc R U . . .
H13B_2 H 0.088296 0.204919 0.877259 0.054 Uiso 1 1 calc R U . . .
H13C_2 H 0.108675 0.104823 0.863310 0.054 Uiso 1 1 calc R U . . .
C14_2 C 0.1519(3) 0.2755(3) 0.7528(2) 0.0315(8) Uani 1 1 d . . . . .
H14A_2 H 0.212207 0.298050 0.724971 0.047 Uiso 1 1 calc R U . . .
H14B_2 H 0.149276 0.322191 0.791846 0.047 Uiso 1 1 calc R U . . .
H14C_2 H 0.076713 0.259798 0.716857 0.047 Uiso 1 1 calc R U . . .
C15_2 C 0.4072(3) -0.0024(2) 0.6659(2) 0.0234(6) Uani 1 1 d . . . . .
H15_2 H 0.469885 0.030862 0.708679 0.028 Uiso 1 1 calc R U . . .
C16_2 C 0.3963(4) -0.1038(3) 0.6747(3) 0.0352(8) Uani 1 1 d . . . . .
H16A_2 H 0.343430 -0.137981 0.629491 0.053 Uiso 1 1 calc R U . . .
H16B_2 H 0.365918 -0.118211 0.720491 0.053 Uiso 1 1 calc R U . . .
H16C_2 H 0.472677 -0.119585 0.679815 0.053 Uiso 1 1 calc R U . . .
C17_2 C 0.4423(3) 0.0198(3) 0.5901(2) 0.0293(7) Uani 1 1 d . . . . .
H17A_2 H 0.382785 -0.013132 0.547336 0.044 Uiso 1 1 calc R U . . .
H17B_2 H 0.516410 0.002195 0.589127 0.044 Uiso 1 1 calc R U . . .
H17C_2 H 0.450249 0.084563 0.585541 0.044 Uiso 1 1 calc R U . . .
C18_2 C 0.6442(3) 0.3800(2) 0.87663(18) 0.0211(6) Uani 1 1 d . . . . .
C19_2 C 0.5804(3) 0.4488(2) 0.87485(19) 0.0236(6) Uani 1 1 d . . . . .
C20_2 C 0.6416(4) 0.5380(2) 0.8893(2) 0.0297(7) Uani 1 1 d . . . . .
H20_2 H 0.599641 0.585218 0.888628 0.036 Uiso 1 1 calc R U . . .
C21_2 C 0.7612(4) 0.5591(3) 0.9046(2) 0.0325(8) Uani 1 1 d . . . . .
H21_2 H 0.800920 0.619903 0.915722 0.039 Uiso 1 1 calc R U . . .
C22_2 C 0.8224(3) 0.4905(3) 0.9036(2) 0.0297(7) Uani 1 1 d . . . . .
H22_2 H 0.904591 0.504860 0.913034 0.036 Uiso 1 1 calc R U . . .
C23_2 C 0.7652(3) 0.4001(2) 0.88894(19) 0.0242(6) Uani 1 1 d . . . . .
C24_2 C 0.4489(3) 0.4253(2) 0.8577(2) 0.0264(7) Uani 1 1 d . . . . .
H24_2 H 0.424592 0.373480 0.817401 0.032 Uiso 1 1 calc R U . . .
C25_2 C 0.4002(3) 0.3946(3) 0.9269(2) 0.0349(8) Uani 1 1 d . . . . .
H25A_2 H 0.315781 0.387880 0.914738 0.052 Uiso 1 1 calc R U . . .
H25B_2 H 0.433190 0.439503 0.970765 0.052 Uiso 1 1 calc R U . . .
H25C_2 H 0.420517 0.336798 0.939635 0.052 Uiso 1 1 calc R U . . .
C26_2 C 0.3946(4) 0.5019(3) 0.8249(3) 0.0391(9) Uani 1 1 d . . . . .
H26A_2 H 0.430021 0.523406 0.782677 0.059 Uiso 1 1 calc R U . . .
H26B_2 H 0.407687 0.551260 0.865015 0.059 Uiso 1 1 calc R U . . .
H26C_2 H 0.311197 0.480332 0.805892 0.059 Uiso 1 1 calc R U . . .
C27_2 C 0.8350(3) 0.3280(2) 0.8826(2) 0.0262(7) Uani 1 1 d . . . . .
H27_2 H 0.782551 0.268176 0.880741 0.031 Uiso 1 1 calc R U . . .
C28_2 C 0.9373(4) 0.3350(3) 0.9513(3) 0.0407(10) Uani 1 1 d . . . . .
H28A_2 H 0.972685 0.282202 0.948235 0.061 Uiso 1 1 calc R U . . .
H28B_2 H 0.909326 0.337813 0.999043 0.061 Uiso 1 1 calc R U . . .
H28C_2 H 0.994939 0.389535 0.950417 0.061 Uiso 1 1 calc R U . . .
C29_2 C 0.8780(3) 0.3326(3) 0.8075(2) 0.0306(7) Uani 1 1 d . . . . .
H29A_2 H 0.812044 0.328892 0.764527 0.046 Uiso 1 1 calc R U . . .
H29B_2 H 0.916781 0.282312 0.800913 0.046 Uiso 1 1 calc R U . . .
H29C_2 H 0.932684 0.389505 0.809174 0.046 Uiso 1 1 calc R U . . .
C30_2 C 0.6980(3) 0.1282(2) 0.73162(19) 0.0202(6) Uani 1 1 d . . . . .
H30_2 H 0.695825 0.106900 0.780434 0.024 Uiso 1 1 calc R U . . .
C31_2 C 0.7707(3) 0.0976(2) 0.6912(2) 0.0259(7) Uani 1 1 d . . . . .
H31_2 H 0.819208 0.058137 0.711937 0.031 Uiso 1 1 calc R U . . .
C32_2 C 0.7706(3) 0.1273(2) 0.6165(2) 0.0266(7) Uani 1 1 d . . . . .
H32_2 H 0.817177 0.105651 0.585576 0.032 Uiso 1 1 calc R U . . .
C33_2 C 0.7036(3) 0.1868(2) 0.5900(2) 0.0239(6) Uani 1 1 d . . . . .
H33_2 H 0.704105 0.206255 0.540430 0.029 Uiso 1 1 calc R U . . .
C34_2 C 0.6324(3) 0.2208(2) 0.63514(18) 0.0192(6) Uani 1 1 d . . . . .
C35_2 C 0.5628(3) 0.2822(2) 0.61361(18) 0.0198(6) Uani 1 1 d . . . . .
C36_2 C 0.5565(3) 0.3272(2) 0.5445(2) 0.0242(6) Uani 1 1 d . . . . .
H36_2 H 0.600049 0.312423 0.508603 0.029 Uiso 1 1 calc R U . . .
C37_2 C 0.4905(3) 0.3902(2) 0.5289(2) 0.0267(7) Uani 1 1 d . . . . .
H37_2 H 0.489966 0.420445 0.483636 0.032 Uiso 1 1 calc R U . . .
C38_2 C 0.4209(3) 0.4103(2) 0.5823(2) 0.0261(7) Uani 1 1 d . . . . .
H38_2 H 0.373421 0.453805 0.573118 0.031 Uiso 1 1 calc R U . . .
C39_2 C 0.4257(3) 0.3649(2) 0.6463(2) 0.0229(6) Uani 1 1 d . . . . .
H39_2 H 0.378997 0.378166 0.680763 0.027 Uiso 1 1 calc R U . . .
C1_3 C 0.7488(6) -0.0243(4) 0.9331(3) 0.0559(12) Uani 1 1 d . . . . .
C2_3 C 0.6368(5) -0.0458(4) 0.8915(3) 0.0541(12) Uani 1 1 d . . . . .
H2_3 H 0.601249 0.000365 0.869375 0.065 Uiso 1 1 calc R U . . .
C3_3 C 0.5735(6) -0.1355(4) 0.8812(4) 0.0639(15) Uani 1 1 d . . . . .
H3_3 H 0.496401 -0.148784 0.851772 0.077 Uiso 1 1 calc R U . . .
C4_3 C 0.6208(7) -0.2016(4) 0.9122(4) 0.0697(17) Uani 1 1 d . . . . .
H4_3 H 0.577209 -0.261436 0.905620 0.084 Uiso 1 1 calc R U . . .
C5_3 C 0.7345(8) -0.1825(5) 0.9544(4) 0.081(2) Uani 1 1 d . . . . .
H5_3 H 0.768094 -0.229296 0.976914 0.097 Uiso 1 1 calc R U . . .
C6_3 C 0.7987(7) -0.0957(5) 0.9636(3) 0.0714(17) Uani 1 1 d . . . . .
H6_3 H 0.877087 -0.083799 0.990764 0.086 Uiso 1 1 calc R U . . .
C7_3 C 0.8140(6) 0.0689(5) 0.9431(3) 0.0650(15) Uani 1 1 d . . . . .
H7A_3 H 0.845365 0.082349 0.897506 0.097 Uiso 1 1 calc R U . . .
H7B_3 H 0.877651 0.076537 0.988070 0.097 Uiso 1 1 calc R U . . .
H7C_3 H 0.762286 0.109956 0.950315 0.097 Uiso 1 1 calc R U . . .

loop_
_atom_site_aniso_label
_atom_site_aniso_U_11
_atom_site_aniso_U_22
_atom_site_aniso_U_33
_atom_site_aniso_U_23
_atom_site_aniso_U_13
_atom_site_aniso_U_12
K1_1 0.0194(3) 0.0208(3) 0.0231(3) 0.0024(2) 0.0042(2) 0.0065(2)
O11_1 0.0192(11) 0.0265(12) 0.0265(12) 0.0066(9) 0.0066(9) 0.0085(9)
O12_1 0.0200(11) 0.0290(12) 0.0223(11) 0.0038(9) 0.0053(9) 0.0116(9)
O21_1 0.0283(13) 0.0268(12) 0.0288(13) 0.0024(10) -0.0037(10) 0.0115(10)
O22_1 0.0262(12) 0.0221(11) 0.0307(13) 0.0000(9) 0.0011(10) 0.0072(9)
O31_1 0.0192(11) 0.0199(11) 0.0312(12) -0.0014(9) 0.0035(9) 0.0059(9)
O32_1 0.0227(11) 0.0217(11) 0.0352(13) 0.0055(9) 0.0132(10) 0.0085(9)
N1_1 0.0184(12) 0.0229(13) 0.0268(14) 0.0025(10) 0.0010(10) 0.0058(10)
N2_1 0.0221(13) 0.0222(13) 0.0283(14) 0.0021(11) 0.0092(11) 0.0074(10)
C11_1 0.0213(15) 0.0253(16) 0.0317(17) 0.0014(13) 0.0079(13) 0.0086(12)
C12_1 0.0183(14) 0.0266(16) 0.0299(17) 0.0022(13) 0.0061(12) 0.0056(12)
C13_1 0.0265(16) 0.0275(16) 0.0227(15) 0.0044(12) 0.0083(12) 0.0081(13)
C14_1 0.0246(15) 0.0277(16) 0.0210(15) 0.0029(12) 0.0044(12) 0.0087(13)
C15_1 0.0218(15) 0.0340(18) 0.0295(17) 0.0090(14) 0.0062(13) 0.0147(14)
C16_1 0.0294(17) 0.0271(17) 0.0376(19) 0.0068(14) 0.0127(15) 0.0138(14)
C21_1 0.0181(15) 0.0280(17) 0.0363(19) 0.0039(14) -0.0023(13) 0.0074(13)
C22_1 0.0275(17) 0.0295(17) 0.0318(18) 0.0024(14) -0.0058(14) 0.0113(14)
C23_1 0.0318(18) 0.0292(17) 0.0288(18) 0.0024(14) -0.0030(14) 0.0066(14)
C24_1 0.0304(18) 0.0226(16) 0.0332(19) -0.0038(13) -0.0025(14) 0.0029(14)
C25_1 0.0332(18) 0.0222(15) 0.0305(17) -0.0014(13) 0.0107(14) 0.0112(13)
C26_1 0.0306(17) 0.0269(16) 0.0330(18) -0.0016(13) 0.0159(15) 0.0092(14)
C31_1 0.0229(15) 0.0255(16) 0.0314(17) 0.0031(13) 0.0023(13) 0.0089(13)
C32_1 0.0250(15) 0.0194(14) 0.0249(15) -0.0043(11) 0.0082(12) 0.0066(12)
C33_1 0.0218(15) 0.0205(15) 0.0316(17) 0.0005(12) 0.0033(13) 0.0024(12)
C34_1 0.0259(16) 0.0182(14) 0.0323(17) 0.0032(12) 0.0080(13) 0.0038(12)
C35_1 0.0241(16) 0.0234(15) 0.0391(19) 0.0028(13) 0.0142(14) 0.0075(13)
C36_1 0.0235(16) 0.0273(16) 0.0367(19) 0.0031(14) 0.0116(14) 0.0104(13)
Zn1_2 0.01619(17) 0.02069(18) 0.01903(18) 0.00076(12) 0.00357(13) 0.00744(13)
N1_2 0.0132(11) 0.0220(12) 0.0213(12) 0.0008(9) 0.0045(9) 0.0064(9)
N2_2 0.0178(12) 0.0233(13) 0.0206(12) 0.0008(10) 0.0042(10) 0.0086(10)
N3_2 0.0161(11) 0.0199(12) 0.0205(12) 0.0014(9) 0.0024(9) 0.0079(9)
N4_2 0.0161(11) 0.0196(12) 0.0200(12) 0.0008(9) 0.0032(9) 0.0055(9)
C1_2 0.0171(13) 0.0264(15) 0.0215(14) 0.0013(11) 0.0044(11) 0.0104(12)
C2_2 0.0197(14) 0.0288(16) 0.0197(14) 0.0053(12) 0.0025(11) 0.0101(12)
C3_2 0.0178(13) 0.0252(15) 0.0223(14) 0.0004(11) 0.0032(11) 0.0093(12)
C4_2 0.0223(15) 0.0294(17) 0.0278(16) 0.0082(13) 0.0039(13) 0.0063(13)
C5_2 0.0284(17) 0.0372(19) 0.0213(16) 0.0015(13) 0.0000(13) 0.0064(15)
C6_2 0.0163(13) 0.0223(14) 0.0211(14) 0.0031(11) 0.0036(11) 0.0066(11)
C7_2 0.0159(13) 0.0273(15) 0.0234(15) 0.0040(12) 0.0047(11) 0.0080(12)
C8_2 0.0137(13) 0.0347(18) 0.0299(17) 0.0066(13) 0.0044(12) 0.0078(12)
C9_2 0.0170(14) 0.0355(18) 0.0278(17) 0.0010(14) 0.0006(12) 0.0019(13)
C10_2 0.0194(15) 0.0268(16) 0.0287(17) -0.0038(13) 0.0035(12) 0.0021(12)
C11_2 0.0163(13) 0.0241(15) 0.0251(15) 0.0023(12) 0.0054(11) 0.0052(11)
C12_2 0.0229(15) 0.0394(19) 0.0246(16) 0.0017(14) 0.0044(13) 0.0173(14)
C13_2 0.039(2) 0.045(2) 0.036(2) 0.0111(17) 0.0168(17) 0.0252(18)
C14_2 0.0267(17) 0.0326(18) 0.039(2) 0.0017(15) 0.0110(15) 0.0114(14)
C15_2 0.0183(14) 0.0218(15) 0.0313(17) -0.0019(12) 0.0065(12) 0.0069(12)
C16_2 0.0336(19) 0.0225(16) 0.053(2) 0.0018(16) 0.0133(18) 0.0113(14)
C17_2 0.0239(16) 0.0338(18) 0.0315(18) -0.0031(14) 0.0116(14) 0.0041(14)
C18_2 0.0238(15) 0.0222(14) 0.0174(14) -0.0001(11) 0.0031(11) 0.0071(12)
C19_2 0.0250(15) 0.0250(15) 0.0220(15) -0.0005(12) 0.0043(12) 0.0099(12)
C20_2 0.039(2) 0.0214(15) 0.0316(18) -0.0022(13) 0.0106(15) 0.0115(14)
C21_2 0.0356(19) 0.0244(17) 0.0355(19) -0.0050(14) 0.0081(16) 0.0025(14)
C22_2 0.0242(16) 0.0296(18) 0.0323(18) -0.0045(14) 0.0053(14) 0.0005(14)
C23_2 0.0220(15) 0.0287(16) 0.0220(15) -0.0013(12) 0.0036(12) 0.0072(13)
C24_2 0.0230(15) 0.0267(16) 0.0314(17) -0.0007(13) 0.0046(13) 0.0118(13)
C25_2 0.0264(17) 0.042(2) 0.038(2) -0.0004(16) 0.0071(15) 0.0117(16)
C26_2 0.036(2) 0.035(2) 0.050(2) 0.0063(18) 0.0040(18) 0.0214(17)
C27_2 0.0182(14) 0.0293(17) 0.0318(17) 0.0011(13) 0.0040(13) 0.0086(13)
C28_2 0.0244(18) 0.058(3) 0.038(2) -0.0026(19) -0.0019(16) 0.0154(18)
C29_2 0.0249(16) 0.0345(19) 0.0341(19) 0.0000(15) 0.0085(14) 0.0084(14)
C30_2 0.0178(13) 0.0191(14) 0.0243(15) 0.0009(11) 0.0037(11) 0.0066(11)
C31_2 0.0189(14) 0.0235(15) 0.0368(18) -0.0003(13) 0.0064(13) 0.0086(12)
C32_2 0.0212(15) 0.0251(16) 0.0377(19) -0.0004(13) 0.0142(14) 0.0076(12)
C33_2 0.0224(15) 0.0239(15) 0.0276(16) 0.0018(12) 0.0101(13) 0.0047(12)
C34_2 0.0168(13) 0.0191(13) 0.0211(14) 0.0000(11) 0.0054(11) 0.0012(11)
C35_2 0.0179(13) 0.0183(13) 0.0233(15) 0.0004(11) 0.0041(11) 0.0043(11)
C36_2 0.0232(15) 0.0248(15) 0.0244(15) 0.0023(12) 0.0067(12) 0.0030(12)
C37_2 0.0286(17) 0.0232(15) 0.0272(17) 0.0075(13) 0.0040(13) 0.0032(13)
C38_2 0.0236(15) 0.0226(15) 0.0325(17) 0.0052(13) 0.0032(13) 0.0083(12)
C39_2 0.0164(13) 0.0246(15) 0.0273(16) -0.0005(12) 0.0033(12) 0.0058(12)
C1_3 0.082(3) 0.065(3) 0.040(2) 0.016(2) 0.032(2) 0.041(3)
C2_3 0.072(3) 0.056(3) 0.058(3) 0.026(2) 0.041(2) 0.040(2)
C3_3 0.078(4) 0.061(3) 0.075(4) 0.026(3) 0.050(3) 0.031(3)
C4_3 0.110(5) 0.051(3) 0.077(4) 0.022(3) 0.062(4) 0.040(3)
C5_3 0.130(5) 0.080(4) 0.071(4) 0.040(3) 0.052(4) 0.074(4)
C6_3 0.100(5) 0.094(4) 0.043(3) 0.024(3) 0.025(3) 0.060(4)
C7_3 0.082(4) 0.073(4) 0.044(3) 0.007(3) 0.012(3) 0.028(3)

loop_
_atom_type_symbol
_atom_type_description
_atom_type_scat_dispersion_real
_atom_type_scat_dispersion_imag
_atom_type_scat_source
C C 0.0033 0.0016 'International Tables Vol C Tables 4.2.6.8 and 6.1.1.4'
H H 0.0000 0.0000 'International Tables Vol C Tables 4.2.6.8 and 6.1.1.4'
N N 0.0061 0.0033 'International Tables Vol C Tables 4.2.6.8 and 6.1.1.4'
O O 0.0106 0.0060 'International Tables Vol C Tables 4.2.6.8 and 6.1.1.4'
Zn Zn 0.2839 1.4301 'International Tables Vol C Tables 4.2.6.8 and 6.1.1.4'
K K 0.2009 0.2494 'International Tables Vol C Tables 4.2.6.8 and 6.1.1.4'

loop_
_geom_angle_atom_site_label_1
_geom_angle_atom_site_label_2
_geom_angle_atom_site_label_3
_geom_angle
_geom_angle_site_symmetry_1
_geom_angle_site_symmetry_3
_geom_angle_publ_flag
O32_1 K1_1 O12_1 95.65(8) . . ?
O32_1 K1_1 O31_1 61.66(7) . . ?
O12_1 K1_1 O31_1 132.80(8) . . ?
O32_1 K1_1 O11_1 119.14(8) . . ?
O12_1 K1_1 O11_1 61.74(7) . . ?
O31_1 K1_1 O11_1 92.26(7) . . ?
O32_1 K1_1 O22_1 97.74(8) . . ?
O12_1 K1_1 O22_1 99.89(7) . . ?
O31_1 K1_1 O22_1 122.56(8) . . ?
O11_1 K1_1 O22_1 139.05(8) . . ?
O32_1 K1_1 O21_1 135.35(8) . . ?
O12_1 K1_1 O21_1 124.43(8) . . ?
O31_1 K1_1 O21_1 96.35(7) . . ?
O11_1 K1_1 O21_1 98.64(8) . . ?
O22_1 K1_1 O21_1 59.98(8) . . ?
O32_1 K1_1 N2_1 60.76(8) . . ?
O12_1 K1_1 N2_1 60.35(7) . . ?
O31_1 K1_1 N2_1 121.97(8) . . ?
O11_1 K1_1 N2_1 121.56(8) . . ?
O22_1 K1_1 N2_1 60.28(8) . . ?
O21_1 K1_1 N2_1 119.71(8) . . ?
O32_1 K1_1 N1_1 120.20(8) . . ?
O12_1 K1_1 N1_1 120.21(8) . . ?
O31_1 K1_1 N1_1 58.85(7) . . ?
O11_1 K1_1 N1_1 59.21(7) . . ?
O22_1 K1_1 N1_1 118.27(8) . . ?
O21_1 K1_1 N1_1 58.81(8) . . ?
N2_1 K1_1 N1_1 178.52(8) . . ?
C12_1 O11_1 C13_1 110.9(3) . . ?
C12_1 O11_1 K1_1 115.38(19) . . ?
C13_1 O11_1 K1_1 110.89(18) . . ?
C15_1 O12_1 C14_1 110.4(3) . . ?
C15_1 O12_1 K1_1 118.60(19) . . ?
C14_1 O12_1 K1_1 112.25(18) . . ?
C23_1 O21_1 C22_1 111.3(3) . . ?
C23_1 O21_1 K1_1 113.4(2) . . ?
C22_1 O21_1 K1_1 118.5(2) . . ?
C25_1 O22_1 C24_1 110.7(3) . . ?
C25_1 O22_1 K1_1 114.3(2) . . ?
C24_1 O22_1 K1_1 112.5(2) . . ?
C32_1 O31_1 C33_1 111.6(2) . . ?
C32_1 O31_1 K1_1 119.69(19) . . ?
C33_1 O31_1 K1_1 108.10(18) . . ?
C35_1 O32_1 C34_1 111.6(3) . . ?
C35_1 O32_1 K1_1 118.6(2) . . ?
C34_1 O32_1 K1_1 116.83(19) . . ?
C11_1 N1_1 C21_1 109.9(3) . . ?
C11_1 N1_1 C31_1 110.2(3) . . ?
C21_1 N1_1 C31_1 110.5(3) . . ?
C11_1 N1_1 K1_1 108.99(19) . . ?
C21_1 N1_1 K1_1 108.6(2) . . ?
C31_1 N1_1 K1_1 108.5(2) . . ?
C26_1 N2_1 C16_1 110.5(3) . . ?
C26_1 N2_1 C36_1 110.0(3) . . ?
C16_1 N2_1 C36_1 110.3(3) . . ?
C26_1 N2_1 K1_1 109.4(2) . . ?
C16_1 N2_1 K1_1 108.41(19) . . ?
C36_1 N2_1 K1_1 108.11(19) . . ?
N1_1 C11_1 C12_1 113.0(3) . . ?
O11_1 C12_1 C11_1 108.9(3) . . ?
O11_1 C13_1 C14_1 109.9(3) . . ?
O12_1 C14_1 C13_1 108.3(3) . . ?
O12_1 C15_1 C16_1 108.3(3) . . ?
N2_1 C16_1 C15_1 113.9(3) . . ?
N1_1 C21_1 C22_1 114.6(3) . . ?
O21_1 C22_1 C21_1 108.4(3) . . ?
O21_1 C23_1 C24_1 108.8(3) . . ?
O22_1 C24_1 C23_1 108.9(3) . . ?
O22_1 C25_1 C26_1 109.1(3) . . ?
N2_1 C26_1 C25_1 113.3(3) . . ?
N1_1 C31_1 C32_1 114.0(3) . . ?
O31_1 C32_1 C31_1 109.7(3) . . ?
O31_1 C33_1 C34_1 109.5(3) . . ?
O32_1 C34_1 C33_1 108.0(3) . . ?
O32_1 C35_1 C36_1 108.4(3) . . ?
N2_1 C36_1 C35_1 113.8(3) . . ?
N4_2 Zn1_2 N3_2 86.23(11) . . ?
N4_2 Zn1_2 N2_2 123.73(11) . . ?
N3_2 Zn1_2 N2_2 112.98(11) . . ?
N4_2 Zn1_2 N1_2 125.95(11) . . ?
N3_2 Zn1_2 N1_2 114.10(11) . . ?
N2_2 Zn1_2 N1_2 94.82(11) . . ?
C1_2 N1_2 C6_2 119.0(3) . . ?
C1_2 N1_2 Zn1_2 118.7(2) . . ?
C6_2 N1_2 Zn1_2 122.0(2) . . ?
C3_2 N2_2 C18_2 119.7(3) . . ?
C3_2 N2_2 Zn1_2 119.7(2) . . ?
C18_2 N2_2 Zn1_2 120.4(2) . . ?
C30_2 N3_2 C34_2 119.0(3) . . ?
C30_2 N3_2 Zn1_2 130.8(2) . . ?
C34_2 N3_2 Zn1_2 110.19(19) . . ?
C39_2 N4_2 C35_2 117.7(3) . . ?
C39_2 N4_2 Zn1_2 132.5(2) . . ?
C35_2 N4_2 Zn1_2 109.8(2) . . ?
N1_2 C1_2 C2_2 124.7(3) . . ?
N1_2 C1_2 C4_2 119.7(3) . . ?
C2_2 C1_2 C4_2 115.5(3) . . ?
C3_2 C2_2 C1_2 128.8(3) . . ?
N2_2 C3_2 C2_2 124.5(3) . . ?
N2_2 C3_2 C5_2 119.9(3) . . ?
C2_2 C3_2 C5_2 115.6(3) . . ?
C11_2 C6_2 C7_2 119.9(3) . . ?
C11_2 C6_2 N1_2 121.1(3) . . ?
C7_2 C6_2 N1_2 118.9(3) . . ?
C8_2 C7_2 C6_2 119.1(3) . . ?
C8_2 C7_2 C12_2 119.3(3) . . ?
C6_2 C7_2 C12_2 121.5(3) . . ?
C9_2 C8_2 C7_2 121.2(3) . . ?
C8_2 C9_2 C10_2 119.8(3) . . ?
C9_2 C10_2 C11_2 120.8(3) . . ?
C6_2 C11_2 C10_2 119.1(3) . . ?
C6_2 C11_2 C15_2 121.8(3) . . ?
C10_2 C11_2 C15_2 119.1(3) . . ?
C7_2 C12_2 C14_2 110.5(3) . . ?
C7_2 C12_2 C13_2 111.3(3) . . ?
C14_2 C12_2 C13_2 110.7(3) . . ?
C11_2 C15_2 C17_2 111.3(3) . . ?
C11_2 C15_2 C16_2 111.0(3) . . ?
C17_2 C15_2 C16_2 110.2(3) . . ?
C23_2 C18_2 C19_2 120.9(3) . . ?
C23_2 C18_2 N2_2 121.4(3) . . ?
C19_2 C18_2 N2_2 117.7(3) . . ?
C20_2 C19_2 C18_2 118.1(3) . . ?
C20_2 C19_2 C24_2 122.0(3) . . ?
C18_2 C19_2 C24_2 119.9(3) . . ?
C21_2 C20_2 C19_2 121.8(3) . . ?
C20_2 C21_2 C22_2 119.2(3) . . ?
C21_2 C22_2 C23_2 121.1(3) . . ?
C18_2 C23_2 C22_2 118.7(3) . . ?
C18_2 C23_2 C27_2 121.9(3) . . ?
C22_2 C23_2 C27_2 119.3(3) . . ?
C19_2 C24_2 C26_2 112.3(3) . . ?
C19_2 C24_2 C25_2 112.9(3) . . ?
C26_2 C24_2 C25_2 110.3(3) . . ?
C23_2 C27_2 C29_2 109.3(3) . . ?
C23_2 C27_2 C28_2 112.7(3) . . ?
C29_2 C27_2 C28_2 110.5(3) . . ?
N3_2 C30_2 C31_2 124.9(3) . . ?
C30_2 C31_2 C32_2 117.4(3) . . ?
C33_2 C32_2 C31_2 119.7(3) . . ?
C32_2 C33_2 C34_2 121.6(3) . . ?
C35_2 C34_2 N3_2 116.8(3) . . ?
C35_2 C34_2 C33_2 125.7(3) . . ?
N3_2 C34_2 C33_2 117.4(3) . . ?
C34_2 C35_2 C36_2 125.5(3) . . ?
C34_2 C35_2 N4_2 116.9(3) . . ?
C36_2 C35_2 N4_2 117.6(3) . . ?
C37_2 C36_2 C35_2 122.3(3) . . ?
C36_2 C37_2 C38_2 118.8(3) . . ?
C39_2 C38_2 C37_2 117.9(3) . . ?
N4_2 C39_2 C38_2 125.6(3) . . ?
C2_3 C1_3 C6_3 117.3(6) . . ?
C2_3 C1_3 C7_3 120.7(5) . . ?
C6_3 C1_3 C7_3 122.0(7) . . ?
C1_3 C2_3 C3_3 121.1(5) . . ?
C4_3 C3_3 C2_3 120.8(7) . . ?
C3_3 C4_3 C5_3 119.6(7) . . ?
C6_3 C5_3 C4_3 120.4(6) . . ?
C5_3 C6_3 C1_3 120.6(7) . . ?

loop_
_geom_bond_atom_site_label_1
_geom_bond_atom_site_label_2
_geom_bond_distance
_geom_bond_site_symmetry_2
_geom_bond_publ_flag
K1_1 O32_1 2.735(3) . ?
K1_1 O12_1 2.789(2) . ?
K1_1 O31_1 2.843(2) . ?
K1_1 O11_1 2.843(3) . ?
K1_1 O22_1 2.856(3) . ?
K1_1 O21_1 2.874(3) . ?
K1_1 N2_1 3.021(3) . ?
K1_1 N1_1 3.113(3) . ?
O11_1 C12_1 1.422(4) . ?
O11_1 C13_1 1.429(4) . ?
O12_1 C15_1 1.424(4) . ?
O12_1 C14_1 1.429(4) . ?
O21_1 C23_1 1.416(5) . ?
O21_1 C22_1 1.425(4) . ?
O22_1 C25_1 1.417(4) . ?
O22_1 C24_1 1.428(4) . ?
O31_1 C32_1 1.422(4) . ?
O31_1 C33_1 1.434(4) . ?
O32_1 C35_1 1.415(4) . ?
O32_1 C34_1 1.438(4) . ?
N1_1 C11_1 1.464(5) . ?
N1_1 C21_1 1.465(4) . ?
N1_1 C31_1 1.476(5) . ?
N2_1 C26_1 1.465(5) . ?
N2_1 C16_1 1.471(5) . ?
N2_1 C36_1 1.474(5) . ?
C11_1 C12_1 1.517(5) . ?
C13_1 C14_1 1.496(5) . ?
C15_1 C16_1 1.507(5) . ?
C21_1 C22_1 1.507(6) . ?
C23_1 C24_1 1.498(5) . ?
C25_1 C26_1 1.504(5) . ?
C31_1 C32_1 1.491(5) . ?
C33_1 C34_1 1.496(5) . ?
C35_1 C36_1 1.515(5) . ?
Zn1_2 N4_2 1.956(3) . ?
Zn1_2 N3_2 1.961(3) . ?
Zn1_2 N2_2 2.024(3) . ?
Zn1_2 N1_2 2.024(3) . ?
N1_2 C1_2 1.328(4) . ?
N1_2 C6_2 1.435(4) . ?
N2_2 C3_2 1.319(4) . ?
N2_2 C18_2 1.436(4) . ?
N3_2 C30_2 1.347(4) . ?
N3_2 C34_2 1.423(4) . ?
N4_2 C39_2 1.357(4) . ?
N4_2 C35_2 1.438(4) . ?
C1_2 C2_2 1.414(5) . ?
C1_2 C4_2 1.517(5) . ?
C2_2 C3_2 1.411(5) . ?
C3_2 C5_2 1.518(5) . ?
C6_2 C11_2 1.401(5) . ?
C6_2 C7_2 1.412(4) . ?
C7_2 C8_2 1.399(5) . ?
C7_2 C12_2 1.524(5) . ?
C8_2 C9_2 1.377(5) . ?
C9_2 C10_2 1.385(5) . ?
C10_2 C11_2 1.410(5) . ?
C11_2 C15_2 1.512(4) . ?
C12_2 C14_2 1.533(5) . ?
C12_2 C13_2 1.534(5) . ?
C15_2 C17_2 1.533(5) . ?
C15_2 C16_2 1.540(5) . ?
C18_2 C23_2 1.400(5) . ?
C18_2 C19_2 1.405(5) . ?
C19_2 C20_2 1.402(5) . ?
C19_2 C24_2 1.520(5) . ?
C20_2 C21_2 1.383(6) . ?
C21_2 C22_2 1.384(6) . ?
C22_2 C23_2 1.404(5) . ?
C23_2 C27_2 1.512(5) . ?
C24_2 C26_2 1.524(5) . ?
C24_2 C25_2 1.530(6) . ?
C27_2 C29_2 1.534(5) . ?
C27_2 C28_2 1.540(5) . ?
C30_2 C31_2 1.368(5) . ?
C31_2 C32_2 1.433(5) . ?
C32_2 C33_2 1.360(5) . ?
C33_2 C34_2 1.433(4) . ?
C34_2 C35_2 1.384(4) . ?
C35_2 C36_2 1.438(5) . ?
C36_2 C37_2 1.358(5) . ?
C37_2 C38_2 1.448(5) . ?
C38_2 C39_2 1.363(5) . ?
C1_3 C2_3 1.374(9) . ?
C1_3 C6_3 1.415(8) . ?
C1_3 C7_3 1.470(9) . ?
C2_3 C3_3 1.417(9) . ?
C3_3 C4_3 1.336(8) . ?
C4_3 C5_3 1.394(12) . ?
C5_3 C6_3 1.383(12) . ?
